data_7203909
loop_
_publ_author_name
'Raston, Colin L.'
'Scott, Janet L.'

_publ_section_title
;
 Chemoselective, solvent-free aldol condensation reaction
;
_journal_issue 2
_journal_name_full 'Green Chemistry'
_journal_page_first 49
_journal_paper_doi 10.1039/a907688c
_journal_volume 2
_journal_year 2000
_chemical_formula_moiety 'C21 H20 O'
_chemical_formula_sum 'C21 H20 O'
_chemical_formula_weight 288.37
_chemical_melting_point 138.0(10)
_chemical_name_systematic
; 
 ? 
;
_space_group_IT_number 14
_symmetry_cell_setting monoclinic
_symmetry_space_group_name_Hall '-P 2ybc'
_symmetry_space_group_name_H-M 'P 1 21/c 1'
_atom_sites_solution_hydrogens geom
_atom_sites_solution_primary direct
_atom_sites_solution_secondary difmap
_audit_creation_method SHELXL-97
_cell_angle_alpha 90.00
_cell_angle_beta 102.299(1)
_cell_angle_gamma 90.00
_cell_formula_units_Z 4
_cell_length_a 12.2718(2)
_cell_length_b 7.8706(1)
_cell_length_c 16.1076(3)
_cell_measurement_temperature 123(2)
_cell_volume 1520.07(4)
_computing_molecular_graphics 'ORTEP-3 for Windows v 1.05'
_computing_structure_refinement 'SHELXL-97 (Sheldrick, 1997)'
_computing_structure_solution 'SHELXS-97 (Sheldrick, 1990)'
_diffrn_ambient_temperature 123(2)
_diffrn_measured_fraction_theta_full 0.955
_diffrn_measured_fraction_theta_max 0.955
_diffrn_measurement_device_type 'Nonius Kappa CCD'
_diffrn_measurement_method 'phi and omega scns'
_diffrn_radiation_monochromator graphite
_diffrn_radiation_source 'fine-focus sealed tube'
_diffrn_radiation_type MoK\a
_diffrn_radiation_wavelength 0.71073
_diffrn_reflns_av_R_equivalents 0.0197
_diffrn_reflns_av_sigmaI/netI 0.0318
_diffrn_reflns_limit_h_max 15
_diffrn_reflns_limit_h_min -15
_diffrn_reflns_limit_k_max 11
_diffrn_reflns_limit_k_min -11
_diffrn_reflns_limit_l_max 22
_diffrn_reflns_limit_l_min -22
_diffrn_reflns_number 8196
_diffrn_reflns_theta_full 30.06
_diffrn_reflns_theta_max 30.06
_diffrn_reflns_theta_min 3.10
_exptl_absorpt_coefficient_mu 0.075
_exptl_crystal_colour 'clear colourless'
_exptl_crystal_density_diffrn 1.260
_exptl_crystal_density_method 'not measured'
_exptl_crystal_description tabular
_exptl_crystal_F_000 616
_exptl_crystal_size_max 0.50
_exptl_crystal_size_mid 0.40
_exptl_crystal_size_min 0.35
_refine_diff_density_max 0.271
_refine_diff_density_min -0.254
_refine_diff_density_rms 0.043
_refine_ls_extinction_method none
_refine_ls_goodness_of_fit_ref 1.053
_refine_ls_hydrogen_treatment mixed
_refine_ls_matrix_type full
_refine_ls_number_parameters 199
_refine_ls_number_reflns 4262
_refine_ls_number_restraints 0
_refine_ls_restrained_S_all 1.053
_refine_ls_R_factor_all 0.0641
_refine_ls_R_factor_gt 0.0448
_refine_ls_shift/su_max 0.000
_refine_ls_shift/su_mean 0.000
_refine_ls_structure_factor_coef Fsqd
_refine_ls_weighting_details 'calc w=1/[\s^2^(Fo^2^)+(0.0579P)^2^+0.3308P] where P=(Fo^2^+2Fc^2^)/3'
_refine_ls_weighting_scheme calc
_refine_ls_wR_factor_gt 0.1089
_refine_ls_wR_factor_ref 0.1160
_reflns_number_gt 3333
_reflns_number_total 4262
_reflns_threshold_expression >2sigma(I)
_cod_data_source_file a907688c.txt
_cod_data_source_block III
_cod_depositor_comments
;
The following automatic conversions were performed:

'_chemical_melting_point' value '137-139' was changed to '138.0(10)'
- the average value was taken and precision was estimated.

Automatic conversion script
Id: cif_fix_values 1569 2011-02-09 13:29:24Z adriana 
;
_cod_original_sg_symbol_H-M 'P 21/c'
_cod_database_code 7203909

loop_
_symmetry_equiv_pos_as_xyz
'x, y, z'
'-x, y+1/2, -z+1/2'
'-x, -y, -z'
'x, -y-1/2, z-1/2'

loop_
_atom_site_label
_atom_site_type_symbol
_atom_site_fract_x
_atom_site_fract_y
_atom_site_fract_z
_atom_site_U_iso_or_equiv
_atom_site_adp_type
_atom_site_occupancy
_atom_site_symmetry_multiplicity
_atom_site_calc_flag
_atom_site_refinement_flags
_atom_site_disorder_assembly
_atom_site_disorder_group
O1 O 0.65543(7) 0.42395(11) 0.22353(5) 0.0285(2) Uani 1 1 d . . .
C7' C 0.14130(9) 0.33902(14) 0.30017(7) 0.0214(2) Uani 1 1 d . . .
C1 C 0.60797(9) 0.36689(13) 0.15443(7) 0.0210(2) Uani 1 1 d . . .
C2 C 0.48556(9) 0.36265(13) 0.11551(7) 0.0202(2) Uani 1 1 d . . .
C5' C 0.34501(9) 0.39754(14) 0.29343(7) 0.0221(2) Uani 1 1 d . . .
H5'1 H 0.3680 0.2771 0.3022 0.027 Uiso 1 1 calc R . .
H5'2 H 0.3556 0.4526 0.3498 0.027 Uiso 1 1 calc R . .
C4' C 0.22193(9) 0.40680(14) 0.24864(7) 0.0216(2) Uani 1 1 d . . .
H4' H 0.2035 0.5294 0.2369 0.026 Uiso 1 1 calc R . .
C9 C 0.66483(9) 0.28497(13) 0.09239(7) 0.0223(2) Uani 1 1 d . . .
C3' C 0.20754(9) 0.31677(15) 0.16228(7) 0.0242(2) Uani 1 1 d . . .
H3'1 H 0.2270 0.1952 0.1716 0.029 Uiso 1 1 calc R . .
H3'2 H 0.1285 0.3238 0.1321 0.029 Uiso 1 1 calc R . .
C1' C 0.40219(9) 0.41119(13) 0.15256(7) 0.0212(2) Uani 1 1 d . . .
C2' C 0.28146(9) 0.39638(15) 0.10687(7) 0.0245(2) Uani 1 1 d . . .
H2'1 H 0.2769 0.3262 0.0552 0.029 Uiso 1 1 calc R . .
H2'2 H 0.2526 0.5109 0.0886 0.029 Uiso 1 1 calc R . .
C6' C 0.41819(9) 0.48691(15) 0.24001(7) 0.0242(2) Uani 1 1 d . . .
H6'1 H 0.3990 0.6092 0.2352 0.029 Uiso 1 1 calc R . .
H6'2 H 0.4976 0.4768 0.2691 0.029 Uiso 1 1 calc R . .
C4 C 0.58696(9) 0.24063(13) 0.01926(7) 0.0224(2) Uani 1 1 d . . .
C8' C 0.03414(9) 0.40799(15) 0.28701(7) 0.0263(2) Uani 1 1 d . . .
H8' H 0.0139 0.4966 0.2466 0.032 Uiso 1 1 calc R . .
C11' C 0.09096(9) 0.15159(15) 0.40538(7) 0.0265(2) Uani 1 1 d . . .
H11' H 0.1110 0.0637 0.4462 0.032 Uiso 1 1 calc R . .
C3 C 0.47047(9) 0.28822(14) 0.02663(7) 0.0218(2) Uani 1 1 d . . .
H3A H 0.4214 0.1871 0.0202 0.026 Uiso 1 1 calc R . .
H3B H 0.4380 0.3732 -0.0170 0.026 Uiso 1 1 calc R . .
C12' C 0.16828(9) 0.20908(15) 0.35970(7) 0.0245(2) Uani 1 1 d . . .
H12' H 0.2403 0.1590 0.3693 0.029 Uiso 1 1 calc R . .
C10' C -0.01483(10) 0.22190(15) 0.39161(7) 0.0270(2) Uani 1 1 d . . .
H10' H -0.0673 0.1828 0.4229 0.032 Uiso 1 1 calc R . .
C5 C 0.62206(10) 0.15855(15) -0.04697(8) 0.0296(3) Uani 1 1 d . . .
H5 H 0.5704 0.1311 -0.0980 0.036 Uiso 1 1 calc R . .
C8 C 0.77748(10) 0.24544(15) 0.10211(8) 0.0276(3) Uani 1 1 d . . .
H8 H 0.8298 0.2770 0.1521 0.033 Uiso 1 1 calc R . .
C6 C 0.73410(11) 0.11763(16) -0.03697(9) 0.0332(3) Uani 1 1 d . . .
H6 H 0.7587 0.0602 -0.0815 0.040 Uiso 1 1 calc R . .
C9' C -0.04343(10) 0.34968(16) 0.33180(8) 0.0296(3) Uani 1 1 d . . .
H9' H -0.1162 0.3975 0.3214 0.035 Uiso 1 1 calc R . .
C7 C 0.81132(10) 0.15911(16) 0.03714(9) 0.0317(3) Uani 1 1 d . . .
H7 H 0.8874 0.1280 0.0430 0.038 Uiso 1 1 calc R . .

loop_
_atom_site_aniso_label
_atom_site_aniso_U_11
_atom_site_aniso_U_22
_atom_site_aniso_U_33
_atom_site_aniso_U_23
_atom_site_aniso_U_13
_atom_site_aniso_U_12
O1 0.0243(4) 0.0348(5) 0.0252(4) -0.0027(3) 0.0024(3) -0.0054(3)
C7' 0.0207(5) 0.0230(5) 0.0204(5) -0.0039(4) 0.0041(4) 0.0000(4)
C1 0.0227(5) 0.0183(5) 0.0220(5) 0.0044(4) 0.0046(4) -0.0029(4)
C2 0.0224(5) 0.0173(5) 0.0206(5) 0.0017(4) 0.0042(4) -0.0024(4)
C5' 0.0210(5) 0.0244(5) 0.0207(5) -0.0034(4) 0.0037(4) -0.0004(4)
C4' 0.0220(5) 0.0211(5) 0.0217(5) -0.0004(4) 0.0046(4) 0.0022(4)
C9 0.0240(5) 0.0175(5) 0.0263(5) 0.0043(4) 0.0074(4) -0.0013(4)
C3' 0.0205(5) 0.0302(6) 0.0214(5) -0.0030(4) 0.0034(4) -0.0009(4)
C1' 0.0227(5) 0.0194(5) 0.0211(5) 0.0016(4) 0.0038(4) -0.0017(4)
C2' 0.0216(5) 0.0310(6) 0.0202(5) -0.0001(4) 0.0028(4) 0.0014(4)
C6' 0.0247(5) 0.0252(5) 0.0229(5) -0.0042(4) 0.0055(4) -0.0034(4)
C4 0.0257(6) 0.0180(5) 0.0248(5) 0.0013(4) 0.0083(4) -0.0036(4)
C8' 0.0251(6) 0.0282(6) 0.0253(6) 0.0026(4) 0.0050(4) 0.0050(4)
C11' 0.0274(6) 0.0282(6) 0.0226(5) 0.0010(4) 0.0025(4) -0.0022(4)
C3 0.0226(5) 0.0223(5) 0.0206(5) -0.0013(4) 0.0046(4) -0.0034(4)
C12' 0.0202(5) 0.0263(6) 0.0257(5) -0.0001(4) 0.0021(4) 0.0024(4)
C10' 0.0253(6) 0.0321(6) 0.0249(5) -0.0057(5) 0.0086(4) -0.0037(5)
C5 0.0338(6) 0.0275(6) 0.0300(6) -0.0055(5) 0.0121(5) -0.0065(5)
C8 0.0251(6) 0.0264(6) 0.0320(6) 0.0073(5) 0.0072(5) 0.0000(4)
C6 0.0385(7) 0.0273(6) 0.0397(7) -0.0032(5) 0.0218(6) -0.0006(5)
C9' 0.0229(6) 0.0342(6) 0.0324(6) -0.0025(5) 0.0080(5) 0.0047(5)
C7 0.0274(6) 0.0285(6) 0.0428(7) 0.0076(5) 0.0157(5) 0.0041(5)

loop_
_atom_type_symbol
_atom_type_description
_atom_type_scat_dispersion_real
_atom_type_scat_dispersion_imag
_atom_type_scat_source
C C 0.0033 0.0016 'International Tables Vol C Tables 4.2.6.8 and 6.1.1.4'
H H 0.0000 0.0000 'International Tables Vol C Tables 4.2.6.8 and 6.1.1.4'
O O 0.0106 0.0060 'International Tables Vol C Tables 4.2.6.8 and 6.1.1.4'

loop_
_geom_angle_atom_site_label_1
_geom_angle_atom_site_label_2
_geom_angle_atom_site_label_3
_geom_angle
_geom_angle_site_symmetry_1
_geom_angle_site_symmetry_3
_geom_angle_publ_flag
C12' C7' C8' 117.90(10) . . ?
C12' C7' C4' 123.20(9) . . ?
C8' C7' C4' 118.89(10) . . ?
O1 C1 C9 124.78(10) . . ?
O1 C1 C2 128.86(10) . . ?
C9 C1 C2 106.37(9) . . ?
C1' C2 C1 126.66(10) . . ?
C1' C2 C3 125.12(10) . . ?
C1 C2 C3 108.20(9) . . ?
C4' C5' C6' 110.44(9) . . ?
C7' C4' C5' 114.74(9) . . ?
C7' C4' C3' 111.73(9) . . ?
C5' C4' C3' 108.43(9) . . ?
C8 C9 C4 121.63(11) . . ?
C8 C9 C1 128.29(11) . . ?
C4 C9 C1 110.01(9) . . ?
C2' C3' C4' 111.69(9) . . ?
C2 C1' C6' 124.64(10) . . ?
C2 C1' C2' 121.42(10) . . ?
C6' C1' C2' 113.92(9) . . ?
C1' C2' C3' 112.81(9) . . ?
C1' C6' C5' 111.54(9) . . ?
C5 C4 C9 119.71(11) . . ?
C5 C4 C3 129.01(10) . . ?
C9 C4 C3 111.25(10) . . ?
C9' C8' C7' 121.34(11) . . ?
C10' C11' C12' 120.39(11) . . ?
C4 C3 C2 104.03(9) . . ?
C7' C12' C11' 120.86(10) . . ?
C9' C10' C11' 119.43(11) . . ?
C6 C5 C4 118.66(12) . . ?
C7 C8 C9 118.38(12) . . ?
C5 C6 C7 121.36(12) . . ?
C10' C9' C8' 120.07(11) . . ?
C8 C7 C6 120.22(11) . . ?

loop_
_geom_bond_atom_site_label_1
_geom_bond_atom_site_label_2
_geom_bond_distance
_geom_bond_site_symmetry_2
_geom_bond_publ_flag
O1 C1 1.2261(13) . ?
C7' C12' 1.3928(16) . ?
C7' C8' 1.3966(15) . ?
C7' C4' 1.5173(15) . ?
C1 C9 1.4827(15) . ?
C1 C2 1.4999(14) . ?
C2 C1' 1.3449(15) . ?
C2 C3 1.5212(15) . ?
C5' C4' 1.5306(15) . ?
C5' C6' 1.5399(15) . ?
C4' C3' 1.5374(15) . ?
C9 C8 1.3929(16) . ?
C9 C4 1.3938(16) . ?
C3' C2' 1.5353(15) . ?
C1' C6' 1.5035(15) . ?
C1' C2' 1.5118(14) . ?
C4 C5 1.3917(16) . ?
C4 C3 1.5068(15) . ?
C8' C9' 1.3891(17) . ?
C11' C10' 1.3850(16) . ?
C11' C12' 1.3944(16) . ?
C10' C9' 1.3852(18) . ?
C5 C6 1.3878(18) . ?
C8 C7 1.3837(18) . ?
C6 C7 1.3955(19) . ?

loop_
_geom_torsion_atom_site_label_1
_geom_torsion_atom_site_label_2
_geom_torsion_atom_site_label_3
_geom_torsion_atom_site_label_4
_geom_torsion
_geom_torsion_site_symmetry_1
_geom_torsion_site_symmetry_2
_geom_torsion_site_symmetry_3
_geom_torsion_site_symmetry_4
_geom_torsion_publ_flag
O1 C1 C2 C1' -5.15(18) . . . . ?
C9 C1 C2 C1' 174.38(10) . . . . ?
O1 C1 C2 C3 176.55(11) . . . . ?
C9 C1 C2 C3 -3.91(11) . . . . ?
C12' C7' C4' C5' -30.52(15) . . . . ?
C8' C7' C4' C5' 150.29(10) . . . . ?
C12' C7' C4' C3' 93.42(12) . . . . ?
C8' C7' C4' C3' -85.77(12) . . . . ?
C6' C5' C4' C7' -173.78(9) . . . . ?
C6' C5' C4' C3' 60.54(11) . . . . ?
O1 C1 C9 C8 5.46(18) . . . . ?
C2 C1 C9 C8 -174.09(10) . . . . ?
O1 C1 C9 C4 -177.70(10) . . . . ?
C2 C1 C9 C4 2.74(11) . . . . ?
C7' C4' C3' C2' 174.75(9) . . . . ?
C5' C4' C3' C2' -57.83(12) . . . . ?
C1 C2 C1' C6' 2.89(18) . . . . ?
C3 C2 C1' C6' -179.09(10) . . . . ?
C1 C2 C1' C2' -178.46(10) . . . . ?
C3 C2 C1' C2' -0.44(17) . . . . ?
C2 C1' C2' C3' 133.30(11) . . . . ?
C6' C1' C2' C3' -47.92(13) . . . . ?
C4' C3' C2' C1' 51.68(12) . . . . ?
C2 C1' C6' C5' -130.68(11) . . . . ?
C2' C1' C6' C5' 50.58(13) . . . . ?
C4' C5' C6' C1' -57.38(12) . . . . ?
C8 C9 C4 C5 -1.63(16) . . . . ?
C1 C9 C4 C5 -178.71(10) . . . . ?
C8 C9 C4 C3 176.61(10) . . . . ?
C1 C9 C4 C3 -0.48(12) . . . . ?
C12' C7' C8' C9' 0.14(17) . . . . ?
C4' C7' C8' C9' 179.37(10) . . . . ?
C5 C4 C3 C2 176.09(11) . . . . ?
C9 C4 C3 C2 -1.94(12) . . . . ?
C1' C2 C3 C4 -174.76(10) . . . . ?
C1 C2 C3 C4 3.56(11) . . . . ?
C8' C7' C12' C11' -0.82(17) . . . . ?
C4' C7' C12' C11' 179.98(10) . . . . ?
C10' C11' C12' C7' 0.67(17) . . . . ?
C12' C11' C10' C9' 0.19(17) . . . . ?
C9 C4 C5 C6 2.21(17) . . . . ?
C3 C4 C5 C6 -175.67(11) . . . . ?
C4 C9 C8 C7 -0.39(16) . . . . ?
C1 C9 C8 C7 176.13(10) . . . . ?
C4 C5 C6 C7 -0.86(18) . . . . ?
C11' C10' C9' C8' -0.88(18) . . . . ?
C7' C8' C9' C10' 0.71(18) . . . . ?
C9 C8 C7 C6 1.76(17) . . . . ?
C5 C6 C7 C8 -1.16(19) . . . . ?
